data_7156405
loop_
_publ_author_name
'Verma, Ashish Kumar'
'Chennaiah, Ande'
'Dubbu, Sateesh'
'Vankar, Yashwant D.'

_publ_section_title
;
 Stereoselective synthesis of sugar-fused (or 1,2-annulated) isochromans
 and isochromanones by using oxa-Pictet-Spengler reaction.
;
_journal_issue 37
_journal_name_full 'Organic &amp; biomolecular chemistry'
_journal_page_first 8258
_journal_page_last 8262
_journal_paper_doi 10.1039/c8ob01698d
_journal_volume 16
_journal_year 2018
_chemical_absolute_configuration unk
_chemical_formula_moiety 'C15 H17 O6'
_chemical_formula_sum 'C15 H17 O6'
_chemical_formula_weight 293.28
_space_group_crystal_system monoclinic
_space_group_IT_number 4
_space_group_name_Hall 'P 2yb'
_space_group_name_H-M_alt 'P 1 21 1'
_symmetry_space_group_name_Hall 'P 2yb'
_symmetry_space_group_name_H-M 'P 1 21 1'
_atom_sites_solution_hydrogens geom
_atom_sites_solution_primary direct
_audit_creation_date 2017-10-05
_audit_creation_method
;
Olex2 1.2-alpha
(compiled 2017.08.10 svn.r3458 for OlexSys, GUI svn.r5381)
;
_audit_update_record
;
2018-07-17 deposited with the CCDC.
2018-09-05 downloaded from the CCDC.
;
_cell_angle_alpha 90
_cell_angle_beta 102.397(5)
_cell_angle_gamma 90
_cell_formula_units_Z 2
_cell_length_a 5.8896(9)
_cell_length_b 10.8408(14)
_cell_length_c 11.3786(15)
_cell_measurement_reflns_used 3139
_cell_measurement_temperature 100(2)
_cell_measurement_theta_max 27.1
_cell_measurement_theta_min 2.6
_cell_volume 709.56(17)
_computing_molecular_graphics 'Olex2 (Dolomanov et al., 2009)'
_computing_publication_material 'Olex2 (Dolomanov et al., 2009)'
_computing_structure_refinement 'ShelXL (Sheldrick, 2015)'
_computing_structure_solution 'SIR2004 (Burla et al., 2007)'
_diffrn_ambient_temperature 100(2)
_diffrn_measured_fraction_theta_full 0.999
_diffrn_measured_fraction_theta_max 0.999
_diffrn_measurement_device_type 'CCD area detector'
_diffrn_measurement_method 'phi and omega scan'
_diffrn_radiation_type MoK\a
_diffrn_radiation_wavelength 0.71073
_diffrn_reflns_av_R_equivalents 0.0470
_diffrn_reflns_av_unetI/netI 0.0891
_diffrn_reflns_Laue_measured_fraction_full 0.999
_diffrn_reflns_Laue_measured_fraction_max 0.999
_diffrn_reflns_limit_h_max 7
_diffrn_reflns_limit_h_min -7
_diffrn_reflns_limit_k_max 13
_diffrn_reflns_limit_k_min -13
_diffrn_reflns_limit_l_max 11
_diffrn_reflns_limit_l_min -14
_diffrn_reflns_number 6708
_diffrn_reflns_point_group_measured_fraction_full 0.997
_diffrn_reflns_point_group_measured_fraction_max 0.997
_diffrn_reflns_theta_full 25.242
_diffrn_reflns_theta_max 27.101
_diffrn_reflns_theta_min 2.625
_diffrn_source 'fine-focus sealed tube'
_exptl_absorpt_coefficient_mu 0.107
_exptl_absorpt_correction_T_max 0.995
_exptl_absorpt_correction_T_min 0.979
_exptl_absorpt_correction_type empirical
_exptl_absorpt_process_details SADAB
_exptl_crystal_colour white
_exptl_crystal_colour_primary white
_exptl_crystal_density_diffrn 1.373
_exptl_crystal_density_method 'not measured'
_exptl_crystal_description prism
_exptl_crystal_F_000 310
_exptl_crystal_size_max 0.2
_exptl_crystal_size_mid 0.1
_exptl_crystal_size_min 0.05
_refine_diff_density_max 0.484
_refine_diff_density_min -0.305
_refine_diff_density_rms 0.077
_refine_ls_abs_structure_details
;
 Flack x determined using 826 quotients [(I+)-(I-)]/[(I+)+(I-)]
 (Parsons, Flack and Wagner, Acta Cryst. B69 (2013) 249-259).
;
_refine_ls_abs_structure_Flack -1.0(8)
_refine_ls_extinction_method none
_refine_ls_goodness_of_fit_ref 1.034
_refine_ls_hydrogen_treatment constr
_refine_ls_matrix_type full
_refine_ls_number_parameters 192
_refine_ls_number_reflns 3139
_refine_ls_number_restraints 1
_refine_ls_restrained_S_all 1.034
_refine_ls_R_factor_all 0.0943
_refine_ls_R_factor_gt 0.0599
_refine_ls_shift/su_max 0.000
_refine_ls_shift/su_mean 0.000
_refine_ls_structure_factor_coef Fsqd
_refine_ls_weighting_details 'w=1/[\s^2^(Fo^2^)+(0.0675P)^2^] where P=(Fo^2^+2Fc^2^)/3'
_refine_ls_weighting_scheme calc
_refine_ls_wR_factor_gt 0.1219
_refine_ls_wR_factor_ref 0.1344
_reflns_Friedel_coverage 0.894
_reflns_Friedel_fraction_full 0.995
_reflns_Friedel_fraction_max 0.995
_reflns_number_gt 2303
_reflns_number_total 3139
_reflns_threshold_expression 'I > 2\s(I)'
_cod_data_source_file c8ob01698d2.cif
_cod_data_source_block 2aprb_0m
_cod_depositor_comments 'Adding full bibliography for 7156405--7156408.cif.'
_cod_database_code 7156405
_shelx_shelxl_version_number 2016/6
_shelx_space_group_comment
;
The symmetry employed for this shelxl refinement is uniquely defined
by the following loop, which should always be used as a source of
symmetry information in preference to the above space-group names.
They are only intended as comments.
;
_olex2_refinement_description
;
1. Fixed Uiso
 At 1.2 times of:
  All C(H) groups, All C(H,H) groups
 At 1.5 times of:
  All C(H,H,H) groups
2.a Ternary CH refined with riding coordinates:
 C9(H9), C13(H13), C11(H11), C10(H10), C14(H14), C12(H12)
2.b Secondary CH2 refined with riding coordinates:
 C15(H15A,H15B)
2.c Aromatic/amide H refined with riding coordinates:
 C6(H6), C7(H7), C3(H3)
2.d Idealised Me refined as rotating group:
 C1(H1A,H1B,H1C), C8(H8A,H8B,H8C)
;
_olex2_submission_special_instructions 'No special instructions were received'

loop_
_space_group_symop_operation_xyz
'x, y, z'
'-x, y+1/2, -z'

loop_
_atom_site_label
_atom_site_type_symbol
_atom_site_fract_x
_atom_site_fract_y
_atom_site_fract_z
_atom_site_U_iso_or_equiv
_atom_site_adp_type
_atom_site_occupancy
_atom_site_site_symmetry_order
_atom_site_calc_flag
_atom_site_refinement_flags_posn
C5 C -0.9138(8) -0.1510(4) -0.3523(4) 0.0171(10) Uani 1 1 d .
C6 C -1.0893(8) -0.0873(4) -0.4314(4) 0.0200(11) Uani 1 1 d .
H6 H -1.074062 -0.002706 -0.440752 0.024 Uiso 1 1 calc R
C7 C -1.2858(8) -0.1466(4) -0.4965(4) 0.0185(10) Uani 1 1 d .
H7 H -1.399033 -0.101944 -0.549008 0.022 Uiso 1 1 calc R
C9 C -0.6995(8) -0.0879(4) -0.2798(4) 0.0189(10) Uani 1 1 d .
H9 H -0.582954 -0.081934 -0.329380 0.023 Uiso 1 1 calc R
C13 C -0.7006(7) -0.5100(4) -0.1104(4) 0.0156(10) Uani 1 1 d .
H13 H -0.724967 -0.513967 -0.027969 0.019 Uiso 1 1 calc R
C2 C -1.3122(8) -0.2727(4) -0.4829(4) 0.0174(10) Uani 1 1 d .
O3 O -0.8504(5) -0.4131(3) -0.1721(2) 0.0161(7) Uani 1 1 d .
C1 C -1.6698(8) -0.2786(5) -0.6265(4) 0.0274(12) Uani 1 1 d .
H1A H -1.594140 -0.236305 -0.681645 0.041 Uiso 1 1 calc GR
H1B H -1.752420 -0.220025 -0.588154 0.041 Uiso 1 1 calc GR
H1C H -1.777091 -0.337968 -0.669632 0.041 Uiso 1 1 calc GR
O1 O -1.5005(5) -0.3399(3) -0.5379(3) 0.0231(8) Uani 1 1 d .
C11 C -0.4105(8) -0.3427(4) -0.0907(4) 0.0180(10) Uani 1 1 d .
H11 H -0.483464 -0.315320 -0.025501 0.022 Uiso 1 1 calc R
C8 C -0.7445(9) 0.0400(4) -0.2362(4) 0.0249(12) Uani 1 1 d .
H8A H -0.604330 0.071833 -0.186358 0.037 Uiso 1 1 calc GR
H8B H -0.863752 0.035839 -0.190564 0.037 Uiso 1 1 calc GR
H8C H -0.794067 0.093474 -0.304169 0.037 Uiso 1 1 calc GR
C3 C -1.1377(8) -0.3376(4) -0.4049(4) 0.0183(10) Uani 1 1 d .
H3 H -1.154055 -0.422130 -0.395409 0.022 Uiso 1 1 calc R
C10 C -0.5389(7) -0.2791(4) -0.2063(4) 0.0151(10) Uani 1 1 d .
H10 H -0.434806 -0.271854 -0.262552 0.018 Uiso 1 1 calc R
C4 C -0.9402(7) -0.2785(4) -0.3411(4) 0.0148(10) Uani 1 1 d .
C14 C -0.7536(8) -0.3547(4) -0.2645(4) 0.0153(10) Uani 1 1 d .
H14 H -0.705988 -0.419058 -0.314763 0.018 Uiso 1 1 calc R
O2 O -0.6046(5) -0.1591(3) -0.1746(3) 0.0176(7) Uani 1 1 d .
C12 C -0.4421(8) -0.4811(4) -0.1019(4) 0.0155(10) Uani 1 1 d .
H12 H -0.349875 -0.520657 -0.029792 0.019 Uiso 1 1 calc R
O6 O -0.9895(5) -0.6749(3) -0.1444(3) 0.0197(8) Uani 1 1 d .
O5 O -0.3658(5) -0.5252(3) -0.2053(3) 0.0173(7) Uani 1 1 d .
O4 O -0.1706(5) -0.3068(3) -0.0593(3) 0.0195(8) Uani 1 1 d .
C15 C -0.7735(8) -0.6338(4) -0.1689(4) 0.0174(10) Uani 1 1 d .
H15A H -0.788524 -0.626719 -0.255224 0.021 Uiso 1 1 calc R
H15B H -0.653895 -0.694421 -0.139173 0.021 Uiso 1 1 calc R

loop_
_atom_site_aniso_label
_atom_site_aniso_U_11
_atom_site_aniso_U_22
_atom_site_aniso_U_33
_atom_site_aniso_U_23
_atom_site_aniso_U_13
_atom_site_aniso_U_12
C5 0.018(2) 0.017(2) 0.018(2) 0.000(2) 0.0060(19) 0.002(2)
C6 0.032(3) 0.012(2) 0.018(2) 0.000(2) 0.008(2) 0.003(2)
C7 0.018(2) 0.023(3) 0.014(2) 0.006(2) 0.003(2) 0.008(2)
C9 0.021(3) 0.017(2) 0.019(2) 0.001(2) 0.005(2) 0.000(2)
C13 0.015(2) 0.017(2) 0.014(2) 0.0012(19) 0.0028(18) 0.0037(19)
C2 0.015(2) 0.025(3) 0.012(2) 0.003(2) 0.0021(19) 0.001(2)
O3 0.0157(16) 0.0164(16) 0.0162(15) 0.0030(13) 0.0033(13) 0.0027(14)
C1 0.019(3) 0.034(3) 0.025(3) 0.012(2) -0.005(2) -0.003(2)
O1 0.0173(18) 0.0223(18) 0.0267(19) 0.0091(15) -0.0023(15) 0.0002(15)
C11 0.014(2) 0.023(2) 0.016(2) -0.005(2) 0.0031(19) 0.001(2)
C8 0.032(3) 0.016(2) 0.024(3) -0.003(2) 0.000(2) -0.002(2)
C3 0.021(3) 0.013(2) 0.022(2) 0.003(2) 0.008(2) 0.002(2)
C10 0.012(2) 0.014(2) 0.019(2) -0.0001(19) 0.0035(19) 0.0008(19)
C4 0.016(2) 0.016(2) 0.014(2) -0.0017(18) 0.0060(19) 0.0000(19)
C14 0.017(2) 0.014(2) 0.014(2) -0.0004(19) 0.0025(19) 0.0016(19)
O2 0.0219(17) 0.0136(15) 0.0165(15) -0.0017(13) 0.0026(13) 0.0011(14)
C12 0.017(2) 0.015(2) 0.014(2) 0.0004(19) 0.0017(18) 0.0028(19)
O6 0.0126(16) 0.0194(17) 0.0258(18) 0.0010(14) 0.0013(14) -0.0038(14)
O5 0.0178(17) 0.0173(16) 0.0163(16) -0.0030(13) 0.0025(12) 0.0003(14)
O4 0.0139(16) 0.0215(17) 0.0211(17) -0.0058(14) -0.0009(14) -0.0011(14)
C15 0.017(2) 0.016(2) 0.019(2) 0.0002(19) 0.0021(19) 0.001(2)

loop_
_atom_type_symbol
_atom_type_description
_atom_type_scat_dispersion_real
_atom_type_scat_dispersion_imag
_atom_type_scat_source
C C 0.0033 0.0016 'International Tables Vol C Tables 4.2.6.8 and 6.1.1.4'
H H 0.0000 0.0000 'International Tables Vol C Tables 4.2.6.8 and 6.1.1.4'
O O 0.0106 0.0060 'International Tables Vol C Tables 4.2.6.8 and 6.1.1.4'

loop_
_geom_angle_atom_site_label_1
_geom_angle_atom_site_label_2
_geom_angle_atom_site_label_3
_geom_angle
C6 C5 C9 122.8(4)
C6 C5 C4 117.7(4)
C4 C5 C9 119.5(4)
C7 C6 C5 122.0(4)
C2 C7 C6 119.8(4)
C5 C9 C8 114.0(4)
O2 C9 C5 110.0(3)
O2 C9 C8 106.5(4)
O3 C13 C12 112.0(4)
O3 C13 C15 110.0(3)
C15 C13 C12 113.0(4)
C7 C2 C3 118.8(4)
O1 C2 C7 125.1(4)
O1 C2 C3 116.0(4)
C14 O3 C13 112.0(3)
C2 O1 C1 117.0(4)
C12 C11 C10 110.2(4)
O4 C11 C10 111.7(4)
O4 C11 C12 112.7(4)
C4 C3 C2 121.3(4)
C11 C10 C14 109.8(3)
O2 C10 C11 107.7(3)
O2 C10 C14 110.7(3)
C5 C4 C14 121.1(4)
C3 C4 C5 120.3(4)
C3 C4 C14 118.5(4)
O3 C14 C10 109.7(3)
O3 C14 C4 108.1(3)
C4 C14 C10 113.0(4)
C10 O2 C9 111.0(3)
C11 C12 C13 108.0(3)
O5 C12 C13 111.2(4)
O5 C12 C11 110.2(4)
O6 C15 C13 111.7(3)

loop_
_geom_bond_atom_site_label_1
_geom_bond_atom_site_label_2
_geom_bond_distance
C5 C6 1.398(6)
C5 C9 1.515(6)
C5 C4 1.400(6)
C6 C7 1.390(6)
C7 C2 1.388(6)
C9 C8 1.515(6)
C9 O2 1.433(5)
C13 O3 1.452(5)
C13 C12 1.536(6)
C13 C15 1.518(6)
C2 O1 1.361(6)
C2 C3 1.396(6)
O3 C14 1.446(5)
C1 O1 1.422(5)
C11 C10 1.533(6)
C11 C12 1.514(6)
C11 O4 1.435(5)
C3 C4 1.389(6)
C10 C14 1.533(6)
C10 O2 1.426(5)
C4 C14 1.496(6)
C12 O5 1.429(5)
O6 C15 1.431(5)
